data_4313017
loop_
_publ_author_name
'Shuang-Quan Zang'
'Ruo-Jie Tao'
'Qing-Lun Wang'
'Ning-Hai Hu'
'Yan-Xiang Cheng'
'Jing-Yang Niu'
'Dai-Zheng Liao'

_publ_section_title
;
 Synthesis, Crystal Structure, and Magnetic Properties of
 {[Cu(oxbe)]Mn(H2O)[Cu(oxbe)(DMF)]}n.nDMF.nH2O: From Dissymmetrical
 Mononuclear Entities to a 3D Heterometallic Supramolecular Coordination
 Polymer
;
_journal_name_full 'Inorganic Chemistry'
_journal_page_first 761
_journal_page_last 766
_journal_paper_doi 10.1021/ic020491j
_journal_volume 42
_journal_year 2003
_chemical_formula_sum 'C28 H38 Cu2 Mn N8 O12'
_chemical_formula_weight 860.68
_chemical_name_systematic
;
   ?
;
_space_group_IT_number 2
_symmetry_cell_setting triclinic
_symmetry_space_group_name_Hall '-P 1'
_symmetry_space_group_name_H-M 'P -1'
_atom_sites_solution_hydrogens geom
_atom_sites_solution_primary direct
_atom_sites_solution_secondary difmap
_audit_creation_method SHELXL-97
_cell_angle_alpha 76.18(3)
_cell_angle_beta 82.75(3)
_cell_angle_gamma 82.31(3)
_cell_formula_units_Z 2
_cell_length_a 9.260(4)
_cell_length_b 12.833(5)
_cell_length_c 15.274(6)
_cell_measurement_temperature 293(2)
_cell_volume 1738.3(12)
_computing_structure_refinement 'SHELXL-97 (Sheldrick, 1997)'
_computing_structure_solution 'SHELXS-97 (Sheldrick, 1990)'
_diffrn_ambient_temperature 293(2)
_diffrn_measured_fraction_theta_full 1.000
_diffrn_measured_fraction_theta_max 1.000
_diffrn_radiation_monochromator graphite
_diffrn_radiation_source 'fine-focus sealed tube'
_diffrn_radiation_type MoK\a
_diffrn_radiation_wavelength 0.71073
_diffrn_reflns_av_R_equivalents 0.0249
_diffrn_reflns_av_sigmaI/netI 0.1225
_diffrn_reflns_limit_h_max 11
_diffrn_reflns_limit_h_min -1
_diffrn_reflns_limit_k_max 15
_diffrn_reflns_limit_k_min -15
_diffrn_reflns_limit_l_max 18
_diffrn_reflns_limit_l_min -18
_diffrn_reflns_number 7611
_diffrn_reflns_theta_full 25.00
_diffrn_reflns_theta_max 25.00
_diffrn_reflns_theta_min 1.89
_exptl_absorpt_coefficient_mu 1.642
_exptl_absorpt_correction_T_max 0.7791
_exptl_absorpt_correction_T_min 0.5596
_exptl_crystal_density_diffrn 1.644
_exptl_crystal_density_method 'not measured'
_exptl_crystal_F_000 882
_exptl_crystal_size_max 0.40
_exptl_crystal_size_mid 0.28
_exptl_crystal_size_min 0.16
_refine_diff_density_max 0.690
_refine_diff_density_min -0.592
_refine_diff_density_rms 0.099
_refine_ls_extinction_method none
_refine_ls_goodness_of_fit_ref 0.841
_refine_ls_hydrogen_treatment mixed
_refine_ls_matrix_type full
_refine_ls_number_parameters 494
_refine_ls_number_reflns 6112
_refine_ls_number_restraints 42
_refine_ls_restrained_S_all 0.844
_refine_ls_R_factor_all 0.1067
_refine_ls_R_factor_gt 0.0566
_refine_ls_shift/su_max 0.000
_refine_ls_shift/su_mean 0.000
_refine_ls_structure_factor_coef Fsqd
_refine_ls_weighting_details 'calc w=1/[\s^2^(Fo^2^)+(0.0548P)^2^+0.0000P] where P=(Fo^2^+2Fc^2^)/3'
_refine_ls_weighting_scheme calc
_refine_ls_wR_factor_gt 0.1176
_refine_ls_wR_factor_ref 0.1338
_reflns_number_gt 3353
_reflns_number_total 6112
_reflns_threshold_expression >2sigma(I)
_cod_data_source_file ic020491j.cif
_cod_data_source_block m031
_cod_depositor_comments
;
The following automatic conversions were performed:

'_symmetry_cell_setting' value 'Triclinic' changed to 'triclinic'
according to the built-in table from CIF Core dictionary named
'cif_core.dic' version 2.4.1 from 2010-06-29.

Automatic conversion script
Id: cif_fix_values 1646 2011-03-28 12:23:43Z adriana 
;
_cod_original_cell_volume 1738.4(12)
_cod_database_code 4313017

loop_
_symmetry_equiv_pos_as_xyz
'x, y, z'
'-x, -y, -z'

loop_
_atom_site_label
_atom_site_type_symbol
_atom_site_fract_x
_atom_site_fract_y
_atom_site_fract_z
_atom_site_U_iso_or_equiv
_atom_site_adp_type
_atom_site_occupancy
_atom_site_symmetry_multiplicity
_atom_site_calc_flag
_atom_site_refinement_flags
_atom_site_disorder_assembly
_atom_site_disorder_group
Mn Mn 0.13602(9) -0.79276(7) 0.79929(6) 0.0321(3) Uani 1 1 d . . .
Cu1 Cu 0.03509(9) -0.37693(6) 0.83524(5) 0.0402(2) Uani 1 1 d . A .
Cu2 Cu 0.66978(7) -1.03694(6) 0.82154(5) 0.0339(2) Uani 1 1 d . . .
O1 O -0.1213(5) -0.2678(4) 0.8110(3) 0.0494(12) Uani 1 1 d . . .
O2 O -0.2868(5) -0.1609(4) 0.7321(3) 0.0543(13) Uani 1 1 d . . .
O3 O 0.0448(4) -0.6339(3) 0.7283(3) 0.0388(11) Uani 1 1 d . . .
O4 O 0.2019(5) -0.6825(3) 0.8732(3) 0.0489(13) Uani 1 1 d . . .
O5 O 0.8617(4) -0.9870(4) 0.7915(3) 0.0482(12) Uani 1 1 d . . .
O6 O 1.0303(4) -0.8778(4) 0.7277(3) 0.0449(12) Uani 1 1 d . . .
O7 O 0.3529(4) -0.8111(3) 0.7222(3) 0.0381(11) Uani 1 1 d . . .
O8 O 0.2532(4) -0.9329(3) 0.8841(3) 0.0316(10) Uani 1 1 d . . .
O9 O 0.2149(7) -0.2648(5) 0.7426(4) 0.092(2) Uani 1 1 d . . .
O10 O 0.6883(8) -0.6737(6) 0.8517(5) 0.109(2) Uani 1 1 d . . .
OW1 O -0.0581(5) -0.8105(4) 0.8994(3) 0.0608(14) Uani 1 1 d . . .
H1WA H -0.1400 -0.7762 0.8851 0.073 Uiso 1 1 d R . .
H1WB H -0.0324 -0.8499 0.9493 0.073 Uiso 1 1 d R . .
OW2 O 0.9381(4) 0.0894(3) 1.0812(3) 0.0497(12) Uani 1 1 d . . .
H2WA H 1.0168 0.0679 1.1065 0.060 Uiso 1 1 d R . .
H2WB H 0.8664 0.0536 1.0831 0.060 Uiso 1 1 d R . .
N1 N -0.0156(5) -0.4599(4) 0.7519(3) 0.0334(12) Uani 1 1 d . . .
N2 N 0.1552(6) -0.5065(4) 0.8831(4) 0.0434(14) Uani 1 1 d . . .
N3 N 0.0981(6) -0.3273(4) 0.9400(4) 0.0523(15) Uani 1 1 d . . .
H3A H 0.1076 -0.2562 0.9242 0.063 Uiso 1 1 calc R A .
H3B H 0.0313 -0.3398 0.9885 0.063 Uiso 1 1 calc R . .
N4 N 0.5809(5) -0.9119(4) 0.7356(3) 0.0327(12) Uani 1 1 d . . .
N5 N 0.4700(5) -1.0449(4) 0.8771(3) 0.0363(13) Uani 1 1 d . . .
N6 N 0.7127(5) -1.1488(4) 0.9362(3) 0.0374(13) Uani 1 1 d . . .
H6A H 0.7892 -1.1964 0.9246 0.045 Uiso 1 1 calc R . .
H6B H 0.7346 -1.1168 0.9785 0.045 Uiso 1 1 calc R . .
N7 N 0.2580(8) -0.1077(5) 0.6461(5) 0.0625(18) Uani 1 1 d . . .
N8 N 0.5499(8) -0.5526(6) 0.7564(5) 0.075(2) Uani 1 1 d . . .
C1 C -0.1718(6) -0.3061(5) 0.6692(4) 0.0349(15) Uani 1 1 d . . .
C2 C -0.0998(6) -0.4125(5) 0.6781(4) 0.0339(15) Uani 1 1 d . A .
C3 C -0.1084(7) -0.4660(6) 0.6087(4) 0.0446(17) Uani 1 1 d . . .
H3 H -0.0647 -0.5365 0.6143 0.054 Uiso 1 1 calc R A .
C4 C -0.1791(7) -0.4177(6) 0.5330(5) 0.054(2) Uani 1 1 d . A .
H4 H -0.1863 -0.4568 0.4900 0.064 Uiso 1 1 calc R . .
C5 C -0.2397(7) -0.3113(6) 0.5204(5) 0.056(2) Uani 1 1 d . . .
H5 H -0.2800 -0.2757 0.4671 0.067 Uiso 1 1 calc R A .
C6 C -0.2382(7) -0.2600(5) 0.5899(5) 0.0491(19) Uani 1 1 d . A .
H6 H -0.2844 -0.1900 0.5834 0.059 Uiso 1 1 calc R . .
C7 C -0.1935(7) -0.2403(5) 0.7418(5) 0.0398(16) Uani 1 1 d . A .
C8 C 0.0511(6) -0.5601(5) 0.7684(4) 0.0337(15) Uani 1 1 d . A .
C9 C 0.1438(6) -0.5882(5) 0.8484(4) 0.0350(15) Uani 1 1 d . A .
C10 C 0.2340(8) -0.5076(5) 0.9594(5) 0.056(2) Uani 1 1 d . A .
H10A H 0.3320 -0.5441 0.9523 0.067 Uiso 1 1 calc R . .
H10B H 0.1835 -0.5449 1.0153 0.067 Uiso 1 1 calc R . .
C11 C 0.2405(9) -0.3901(6) 0.9613(5) 0.064(2) Uani 1 1 d . A .
H11A H 0.2618 -0.3856 1.0208 0.077 Uiso 1 1 calc R . .
H11B H 0.3179 -0.3605 0.9172 0.077 Uiso 1 1 calc R . .
C12 C 0.8111(6) -0.8477(5) 0.6578(4) 0.0366(15) Uani 1 1 d . . .
C13 C 0.6608(6) -0.8520(5) 0.6580(4) 0.0327(14) Uani 1 1 d . . .
C14 C 0.5918(7) -0.7984(6) 0.5822(5) 0.0492(19) Uani 1 1 d . . .
H14 H 0.4935 -0.8056 0.5809 0.059 Uiso 1 1 calc R . .
C15 C 0.6642(8) -0.7340(6) 0.5077(5) 0.062(2) Uani 1 1 d . . .
H15 H 0.6150 -0.6980 0.4577 0.074 Uiso 1 1 calc R . .
C16 C 0.8103(8) -0.7248(6) 0.5093(5) 0.058(2) Uani 1 1 d . . .
H16 H 0.8606 -0.6809 0.4609 0.070 Uiso 1 1 calc R . .
C17 C 0.8809(7) -0.7807(6) 0.5827(5) 0.0513(19) Uani 1 1 d . . .
H17 H 0.9797 -0.7739 0.5828 0.062 Uiso 1 1 calc R . .
C18 C 0.9062(6) -0.9071(5) 0.7312(5) 0.0367(16) Uani 1 1 d . . .
C19 C 0.4408(6) -0.8867(5) 0.7600(4) 0.0323(14) Uani 1 1 d . . .
C20 C 0.3811(6) -0.9600(5) 0.8477(4) 0.0287(14) Uani 1 1 d . . .
C21 C 0.4455(6) -1.1241(5) 0.9627(5) 0.0415(17) Uani 1 1 d . . .
H21A H 0.3589 -1.1593 0.9632 0.050 Uiso 1 1 calc R . .
H21B H 0.4326 -1.0893 1.0134 0.050 Uiso 1 1 calc R . .
C22 C 0.5795(6) -1.2045(5) 0.9685(5) 0.0432(17) Uani 1 1 d . . .
H22A H 0.5852 -1.2443 1.0308 0.052 Uiso 1 1 calc R . .
H22B H 0.5731 -1.2557 0.9319 0.052 Uiso 1 1 calc R . .
C23 C 0.1625(13) -0.1787(10) 0.6863(8) 0.060(3) Uani 0.698(11) 1 d PU A 1
H23A H 0.0648 -0.1673 0.6747 0.072 Uiso 0.698(11) 1 calc PR A 1
C24 C 0.4040(15) -0.1205(13) 0.6611(11) 0.096(5) Uani 0.698(11) 1 d PU A 1
H24A H 0.4135 -0.1482 0.7245 0.145 Uiso 0.698(11) 1 calc PR A 1
H24B H 0.4427 -0.0520 0.6416 0.145 Uiso 0.698(11) 1 calc PR A 1
H24C H 0.4574 -0.1701 0.6275 0.145 Uiso 0.698(11) 1 calc PR A 1
C25 C 0.1999(17) -0.0163(11) 0.5771(10) 0.096(5) Uani 0.698(11) 1 d PU A 1
H25A H 0.0950 -0.0123 0.5828 0.144 Uiso 0.698(11) 1 calc PR A 1
H25B H 0.2379 -0.0264 0.5179 0.144 Uiso 0.698(11) 1 calc PR A 1
H25C H 0.2289 0.0494 0.5855 0.144 Uiso 0.698(11) 1 calc PR A 1
C23' C 0.320(3) -0.197(3) 0.709(2) 0.070(7) Uani 0.302(11) 1 d PU A 2
H23B H 0.4160 -0.2072 0.7242 0.084 Uiso 0.302(11) 1 calc PR A 2
C25' C 0.130(4) -0.089(3) 0.624(3) 0.088(9) Uani 0.302(11) 1 d PU A 2
H25D H 0.0630 -0.1137 0.6761 0.132 Uiso 0.302(11) 1 calc PR A 2
H25E H 0.1211 -0.1268 0.5779 0.132 Uiso 0.302(11) 1 calc PR A 2
H25F H 0.1070 -0.0131 0.6012 0.132 Uiso 0.302(11) 1 calc PR A 2
C24' C 0.364(4) -0.035(3) 0.608(3) 0.094(9) Uani 0.302(11) 1 d PU A 2
H24D H 0.4420 -0.0472 0.6464 0.142 Uiso 0.302(11) 1 calc PR A 2
H24E H 0.3191 0.0382 0.6022 0.142 Uiso 0.302(11) 1 calc PR A 2
H24F H 0.4034 -0.0457 0.5491 0.142 Uiso 0.302(11) 1 calc PR A 2
C26 C 0.6173(12) -0.6473(8) 0.7850(7) 0.095(3) Uani 1 1 d . . .
H26 H 0.6121 -0.6996 0.7529 0.113 Uiso 1 1 calc R . .
C27 C 0.4655(12) -0.5331(9) 0.6794(8) 0.138(5) Uani 1 1 d . . .
H27A H 0.4910 -0.5909 0.6484 0.207 Uiso 1 1 calc R . .
H27B H 0.4865 -0.4662 0.6387 0.207 Uiso 1 1 calc R . .
H27C H 0.3630 -0.5294 0.6999 0.207 Uiso 1 1 calc R . .
C28 C 0.5567(11) -0.4633(8) 0.7984(8) 0.122(4) Uani 1 1 d U . .
H28A H 0.4603 -0.4404 0.8229 0.183 Uiso 1 1 calc R . .
H28B H 0.5943 -0.4044 0.7538 0.183 Uiso 1 1 calc R . .
H28C H 0.6200 -0.4861 0.8462 0.183 Uiso 1 1 calc R . .

loop_
_atom_site_aniso_label
_atom_site_aniso_U_11
_atom_site_aniso_U_22
_atom_site_aniso_U_33
_atom_site_aniso_U_23
_atom_site_aniso_U_13
_atom_site_aniso_U_12
Mn 0.0268(5) 0.0230(5) 0.0456(6) -0.0064(4) -0.0076(4) 0.0024(4)
Cu1 0.0480(5) 0.0272(4) 0.0456(5) -0.0107(4) -0.0107(4) 0.0057(4)
Cu2 0.0229(4) 0.0303(4) 0.0450(5) -0.0030(4) -0.0051(3) 0.0015(3)
O1 0.045(3) 0.046(3) 0.061(3) -0.024(2) -0.020(3) 0.017(2)
O2 0.055(3) 0.042(3) 0.066(3) -0.020(2) -0.024(3) 0.025(2)
O3 0.048(3) 0.027(2) 0.044(3) -0.010(2) -0.020(2) 0.007(2)
O4 0.060(3) 0.024(2) 0.065(3) -0.008(2) -0.037(3) 0.008(2)
O5 0.035(2) 0.049(3) 0.057(3) 0.008(2) -0.016(2) -0.015(2)
O6 0.030(2) 0.053(3) 0.060(3) -0.023(2) -0.001(2) -0.017(2)
O7 0.031(2) 0.028(2) 0.048(3) 0.007(2) -0.003(2) -0.0011(19)
O8 0.022(2) 0.025(2) 0.046(3) -0.0074(19) 0.0014(19) -0.0002(17)
O9 0.106(5) 0.071(4) 0.085(5) 0.001(4) 0.015(4) -0.015(4)
O10 0.103(5) 0.114(6) 0.101(6) -0.031(5) -0.003(4) 0.024(4)
OW1 0.046(3) 0.074(4) 0.054(3) -0.012(3) -0.001(2) 0.011(3)
OW2 0.038(3) 0.040(3) 0.066(3) 0.008(2) -0.016(2) -0.012(2)
N1 0.029(3) 0.031(3) 0.038(3) -0.006(2) -0.010(2) 0.010(2)
N2 0.052(3) 0.033(3) 0.052(4) -0.015(3) -0.026(3) 0.003(3)
N3 0.075(4) 0.033(3) 0.051(4) -0.012(3) -0.010(3) -0.007(3)
N4 0.024(3) 0.028(3) 0.042(3) -0.002(2) -0.003(2) 0.000(2)
N5 0.030(3) 0.026(3) 0.046(3) 0.007(2) -0.005(2) 0.000(2)
N6 0.029(3) 0.034(3) 0.044(3) -0.002(3) -0.007(2) 0.009(2)
N7 0.056(4) 0.050(4) 0.074(5) -0.009(4) 0.007(4) -0.003(4)
N8 0.071(5) 0.062(5) 0.078(5) 0.001(4) 0.006(4) -0.005(4)
C1 0.028(3) 0.027(3) 0.046(4) -0.007(3) -0.002(3) 0.006(3)
C2 0.029(3) 0.037(4) 0.031(4) 0.000(3) 0.000(3) -0.004(3)
C3 0.050(4) 0.045(4) 0.041(4) -0.017(3) -0.017(3) 0.012(3)
C4 0.051(4) 0.060(5) 0.048(5) -0.016(4) -0.014(4) 0.014(4)
C5 0.046(4) 0.065(5) 0.047(5) -0.004(4) -0.011(4) 0.017(4)
C6 0.035(4) 0.038(4) 0.063(5) 0.002(4) -0.003(4) 0.011(3)
C7 0.033(4) 0.023(3) 0.057(5) -0.002(3) -0.003(3) 0.001(3)
C8 0.028(3) 0.033(4) 0.035(4) -0.001(3) -0.001(3) -0.001(3)
C9 0.036(3) 0.029(4) 0.037(4) -0.002(3) -0.005(3) 0.001(3)
C10 0.066(5) 0.038(4) 0.065(5) -0.007(4) -0.027(4) -0.002(4)
C11 0.087(6) 0.040(5) 0.072(6) -0.015(4) -0.031(5) -0.003(4)
C12 0.031(3) 0.037(4) 0.044(4) -0.013(3) 0.003(3) -0.010(3)
C13 0.035(3) 0.024(3) 0.038(4) -0.003(3) -0.006(3) -0.003(3)
C14 0.034(4) 0.056(5) 0.048(4) 0.001(4) 0.002(3) 0.001(3)
C15 0.051(5) 0.075(6) 0.049(5) 0.003(4) -0.003(4) 0.002(4)
C16 0.059(5) 0.068(6) 0.042(5) -0.001(4) 0.013(4) -0.020(4)
C17 0.039(4) 0.051(5) 0.063(5) -0.014(4) 0.005(4) -0.011(4)
C18 0.024(3) 0.036(4) 0.054(4) -0.020(3) -0.004(3) -0.001(3)
C19 0.028(3) 0.026(3) 0.044(4) -0.009(3) -0.006(3) -0.002(3)
C20 0.028(3) 0.026(3) 0.035(4) -0.008(3) -0.008(3) -0.009(3)
C21 0.031(3) 0.027(3) 0.061(5) 0.003(3) -0.009(3) -0.004(3)
C22 0.036(4) 0.029(4) 0.060(5) -0.001(3) -0.008(3) 0.000(3)
C23 0.053(7) 0.070(8) 0.052(7) -0.009(6) 0.005(6) -0.011(6)
C24 0.073(9) 0.099(12) 0.132(14) -0.033(10) -0.024(9) -0.039(9)
C25 0.111(12) 0.054(9) 0.097(11) -0.002(8) 0.035(9) 0.009(8)
C23' 0.062(13) 0.084(15) 0.075(14) -0.032(12) -0.011(12) -0.018(13)
C25' 0.10(2) 0.060(18) 0.10(2) -0.045(16) 0.014(18) 0.011(16)
C24' 0.090(19) 0.077(19) 0.12(2) 0.003(17) -0.040(17) -0.048(16)
C26 0.136(9) 0.067(7) 0.077(7) -0.004(5) -0.042(7) 0.012(6)
C27 0.120(10) 0.124(10) 0.132(11) 0.038(8) -0.021(8) 0.011(8)
C28 0.116(7) 0.076(6) 0.169(8) -0.037(6) 0.028(6) -0.011(6)

loop_
_atom_type_symbol
_atom_type_description
_atom_type_scat_dispersion_real
_atom_type_scat_dispersion_imag
_atom_type_scat_source
C C 0.0033 0.0016 'International Tables Vol C Tables 4.2.6.8 and 6.1.1.4'
H H 0.0000 0.0000 'International Tables Vol C Tables 4.2.6.8 and 6.1.1.4'
N N 0.0061 0.0033 'International Tables Vol C Tables 4.2.6.8 and 6.1.1.4'
O O 0.0106 0.0060 'International Tables Vol C Tables 4.2.6.8 and 6.1.1.4'
Mn Mn 0.3368 0.7283 'International Tables Vol C Tables 4.2.6.8 and 6.1.1.4'
Cu Cu 0.3201 1.2651 'International Tables Vol C Tables 4.2.6.8 and 6.1.1.4'

loop_
_geom_angle_atom_site_label_1
_geom_angle_atom_site_label_2
_geom_angle_atom_site_label_3
_geom_angle
_geom_angle_site_symmetry_1
_geom_angle_site_symmetry_3
_geom_angle_publ_flag
O6 Mn O3 94.41(17) 1_455 . ?
O6 Mn O8 97.63(16) 1_455 . ?
O3 Mn O8 167.92(15) . . ?
O6 Mn O4 167.91(16) 1_455 . ?
O3 Mn O4 76.35(15) . . ?
O8 Mn O4 91.84(15) . . ?
O6 Mn OW1 85.69(18) 1_455 . ?
O3 Mn OW1 92.16(18) . . ?
O8 Mn OW1 89.69(16) . . ?
O4 Mn OW1 86.87(19) . . ?
O6 Mn O7 95.52(16) 1_455 . ?
O3 Mn O7 101.81(16) . . ?
O8 Mn O7 76.15(14) . . ?
O4 Mn O7 94.03(17) . . ?
OW1 Mn O7 165.83(16) . . ?
O1 Cu1 N2 164.6(2) . . ?
O1 Cu1 N1 94.62(19) . . ?
N2 Cu1 N1 84.5(2) . . ?
O1 Cu1 N3 96.0(2) . . ?
N2 Cu1 N3 82.9(2) . . ?
N1 Cu1 N3 166.2(2) . . ?
O1 Cu1 O9 93.2(2) . . ?
N2 Cu1 O9 101.9(2) . . ?
N1 Cu1 O9 103.3(2) . . ?
N3 Cu1 O9 84.8(2) . . ?
O5 Cu2 N5 158.4(2) . . ?
O5 Cu2 N4 92.20(19) . . ?
N5 Cu2 N4 83.5(2) . . ?
O5 Cu2 N6 97.75(19) . . ?
N5 Cu2 N6 82.01(19) . . ?
N4 Cu2 N6 162.5(2) . . ?
O5 Cu2 O2 95.00(19) . 1_645 ?
N5 Cu2 O2 106.64(19) . 1_645 ?
N4 Cu2 O2 99.90(18) . 1_645 ?
N6 Cu2 O2 93.52(19) . 1_645 ?
C7 O1 Cu1 128.7(4) . . ?
C7 O2 Cu2 125.8(4) . 1_465 ?
C8 O3 Mn 113.8(4) . . ?
C9 O4 Mn 112.5(4) . . ?
C18 O5 Cu2 130.6(4) . . ?
C18 O6 Mn 137.1(4) . 1_655 ?
C19 O7 Mn 114.7(4) . . ?
C20 O8 Mn 113.0(4) . . ?
C23 O9 C23' 69.2(14) . . ?
C23 O9 Cu1 115.9(7) . . ?
C23' O9 Cu1 167.0(13) . . ?
Mn OW1 H1WA 119.5 . . ?
Mn OW1 H1WB 109.1 . . ?
H1WA OW1 H1WB 131.3 . . ?
H2WA OW2 H2WB 127.4 . . ?
C8 N1 C2 125.3(5) . . ?
C8 N1 Cu1 111.6(4) . . ?
C2 N1 Cu1 122.8(4) . . ?
C9 N2 C10 127.0(5) . . ?
C9 N2 Cu1 114.8(4) . . ?
C10 N2 Cu1 117.7(4) . . ?
C11 N3 Cu1 106.6(4) . . ?
C11 N3 H3A 110.4 . . ?
Cu1 N3 H3A 110.4 . . ?
C11 N3 H3B 110.4 . . ?
Cu1 N3 H3B 110.4 . . ?
H3A N3 H3B 108.6 . . ?
C19 N4 C13 123.7(5) . . ?
C19 N4 Cu2 112.6(4) . . ?
C13 N4 Cu2 123.6(4) . . ?
C20 N5 C21 125.4(5) . . ?
C20 N5 Cu2 113.9(4) . . ?
C21 N5 Cu2 117.7(4) . . ?
C22 N6 Cu2 107.1(3) . . ?
C22 N6 H6A 110.3 . . ?
Cu2 N6 H6A 110.3 . . ?
C22 N6 H6B 110.3 . . ?
Cu2 N6 H6B 110.3 . . ?
H6A N6 H6B 108.5 . . ?
C25' N7 C23 61.6(18) . . ?
C25' N7 C24 173(2) . . ?
C23 N7 C24 124.4(11) . . ?
C25' N7 C23' 128(2) . . ?
C23 N7 C23' 66.8(13) . . ?
C24 N7 C23' 57.6(13) . . ?
C25' N7 C24' 121(2) . . ?
C23 N7 C24' 176.7(17) . . ?
C24 N7 C24' 52.6(14) . . ?
C23' N7 C24' 110.1(19) . . ?
C25' N7 C25 53.5(17) . . ?
C23 N7 C25 115.1(10) . . ?
C24 N7 C25 120.4(11) . . ?
C23' N7 C25 176.8(14) . . ?
C24' N7 C25 68.0(15) . . ?
C26 N8 C27 119.6(9) . . ?
C26 N8 C28 122.2(9) . . ?
C27 N8 C28 118.1(9) . . ?
C6 C1 C2 117.5(6) . . ?
C6 C1 C7 116.5(5) . . ?
C2 C1 C7 125.8(5) . . ?
C3 C2 N1 121.7(5) . . ?
C3 C2 C1 117.6(5) . . ?
N1 C2 C1 120.6(6) . . ?
C4 C3 C2 122.4(6) . . ?
C4 C3 H3 118.8 . . ?
C2 C3 H3 118.8 . . ?
C3 C4 C5 120.4(7) . . ?
C3 C4 H4 119.8 . . ?
C5 C4 H4 119.8 . . ?
C6 C5 C4 117.5(6) . . ?
C6 C5 H5 121.2 . . ?
C4 C5 H5 121.2 . . ?
C5 C6 C1 124.3(6) . . ?
C5 C6 H6 117.8 . . ?
C1 C6 H6 117.8 . . ?
O2 C7 O1 121.3(6) . . ?
O2 C7 C1 117.4(6) . . ?
O1 C7 C1 121.3(5) . . ?
O3 C8 N1 128.6(5) . . ?
O3 C8 C9 116.8(5) . . ?
N1 C8 C9 114.6(5) . . ?
O4 C9 N2 126.6(6) . . ?
O4 C9 C8 119.3(6) . . ?
N2 C9 C8 114.0(5) . . ?
N2 C10 C11 106.7(5) . . ?
N2 C10 H10A 110.4 . . ?
C11 C10 H10A 110.4 . . ?
N2 C10 H10B 110.4 . . ?
C11 C10 H10B 110.4 . . ?
H10A C10 H10B 108.6 . . ?
N3 C11 C10 109.3(6) . . ?
N3 C11 H11A 109.8 . . ?
C10 C11 H11A 109.8 . . ?
N3 C11 H11B 109.8 . . ?
C10 C11 H11B 109.8 . . ?
H11A C11 H11B 108.3 . . ?
C13 C12 C17 117.2(6) . . ?
C13 C12 C18 126.5(6) . . ?
C17 C12 C18 116.2(6) . . ?
C14 C13 C12 119.2(6) . . ?
C14 C13 N4 120.8(5) . . ?
C12 C13 N4 120.0(5) . . ?
C13 C14 C15 122.3(6) . . ?
C13 C14 H14 118.8 . . ?
C15 C14 H14 118.8 . . ?
C16 C15 C14 118.6(7) . . ?
C16 C15 H15 120.7 . . ?
C14 C15 H15 120.7 . . ?
C17 C16 C15 119.5(7) . . ?
C17 C16 H16 120.3 . . ?
C15 C16 H16 120.3 . . ?
C16 C17 C12 123.0(6) . . ?
C16 C17 H17 118.5 . . ?
C12 C17 H17 118.5 . . ?
O6 C18 O5 122.4(6) . . ?
O6 C18 C12 117.2(6) . . ?
O5 C18 C12 120.3(5) . . ?
O7 C19 N4 129.1(6) . . ?
O7 C19 C20 116.7(5) . . ?
N4 C19 C20 114.2(5) . . ?
O8 C20 N5 127.3(6) . . ?
O8 C20 C19 118.8(5) . . ?
N5 C20 C19 114.0(5) . . ?
N5 C21 C22 106.0(5) . . ?
N5 C21 H21A 110.5 . . ?
C22 C21 H21A 110.5 . . ?
N5 C21 H21B 110.5 . . ?
C22 C21 H21B 110.5 . . ?
H21A C21 H21B 108.7 . . ?
N6 C22 C21 110.3(5) . . ?
N6 C22 H22A 109.6 . . ?
C21 C22 H22A 109.6 . . ?
N6 C22 H22B 109.6 . . ?
C21 C22 H22B 109.6 . . ?
H22A C22 H22B 108.1 . . ?
O9 C23 N7 116.1(10) . . ?
O9 C23 H23A 122.0 . . ?
N7 C23 H23A 122.0 . . ?
N7 C24 H24A 109.5 . . ?
N7 C24 H24B 109.5 . . ?
N7 C24 H24C 109.5 . . ?
N7 C25 H25A 109.5 . . ?
N7 C25 H25B 109.5 . . ?
N7 C25 H25C 109.5 . . ?
O9 C23' N7 108(2) . . ?
O9 C23' H23B 126.1 . . ?
N7 C23' H23B 126.1 . . ?
N7 C25' H25D 109.5 . . ?
N7 C25' H25E 109.5 . . ?
H25D C25' H25E 109.5 . . ?
N7 C25' H25F 109.5 . . ?
H25D C25' H25F 109.5 . . ?
H25E C25' H25F 109.5 . . ?
N7 C24' H24D 109.5 . . ?
N7 C24' H24E 109.5 . . ?
H24D C24' H24E 109.5 . . ?
N7 C24' H24F 109.5 . . ?
H24D C24' H24F 109.5 . . ?
H24E C24' H24F 109.5 . . ?
O10 C26 N8 125.0(10) . . ?
O10 C26 H26 117.5 . . ?
N8 C26 H26 117.5 . . ?
N8 C27 H27A 109.5 . . ?
N8 C27 H27B 109.5 . . ?
H27A C27 H27B 109.5 . . ?
N8 C27 H27C 109.5 . . ?
H27A C27 H27C 109.5 . . ?
H27B C27 H27C 109.5 . . ?
N8 C28 H28A 109.5 . . ?
N8 C28 H28B 109.5 . . ?
H28A C28 H28B 109.5 . . ?
N8 C28 H28C 109.5 . . ?
H28A C28 H28C 109.5 . . ?
H28B C28 H28C 109.5 . . ?

loop_
_geom_bond_atom_site_label_1
_geom_bond_atom_site_label_2
_geom_bond_distance
_geom_bond_site_symmetry_2
_geom_bond_publ_flag
Mn O6 2.114(4) 1_455 ?
Mn O3 2.182(4) . ?
Mn O8 2.194(4) . ?
Mn O4 2.195(4) . ?
Mn OW1 2.207(5) . ?
Mn O7 2.211(4) . ?
Cu1 O1 1.881(4) . ?
Cu1 N2 1.914(5) . ?
Cu1 N1 1.976(5) . ?
Cu1 N3 2.032(5) . ?
Cu1 O9 2.433(6) . ?
Cu2 O5 1.933(4) . ?
Cu2 N5 1.941(5) . ?
Cu2 N4 1.972(5) . ?
Cu2 N6 2.027(5) . ?
Cu2 O2 2.299(5) 1_645 ?
O1 C7 1.275(7) . ?
O2 C7 1.238(7) . ?
O2 Cu2 2.299(5) 1_465 ?
O3 C8 1.255(7) . ?
O4 C9 1.248(7) . ?
O5 C18 1.279(7) . ?
O6 C18 1.247(7) . ?
O6 Mn 2.114(4) 1_655 ?
O7 C19 1.256(6) . ?
O8 C20 1.283(6) . ?
O9 C23 1.305(12) . ?
O9 C23' 1.37(3) . ?
O10 C26 1.236(10) . ?
OW1 H1WA 0.8501 . ?
OW1 H1WB 0.8500 . ?
OW2 H2WA 0.8500 . ?
OW2 H2WB 0.8500 . ?
N1 C8 1.331(7) . ?
N1 C2 1.420(7) . ?
N2 C9 1.304(7) . ?
N2 C10 1.447(8) . ?
N3 C11 1.480(8) . ?
N3 H3A 0.9000 . ?
N3 H3B 0.9000 . ?
N4 C19 1.322(7) . ?
N4 C13 1.428(7) . ?
N5 C20 1.299(7) . ?
N5 C21 1.465(7) . ?
N6 C22 1.480(7) . ?
N6 H6A 0.9000 . ?
N6 H6B 0.9000 . ?
N7 C25' 1.25(3) . ?
N7 C23 1.342(13) . ?
N7 C24 1.381(14) . ?
N7 C23' 1.41(3) . ?
N7 C24' 1.42(3) . ?
N7 C25 1.470(14) . ?
N8 C26 1.292(10) . ?
N8 C27 1.448(12) . ?
N8 C28 1.452(11) . ?
C1 C6 1.394(8) . ?
C1 C2 1.421(8) . ?
C1 C7 1.525(9) . ?
C2 C3 1.410(8) . ?
C3 C4 1.374(8) . ?
C3 H3 0.9300 . ?
C4 C5 1.384(9) . ?
C4 H4 0.9300 . ?
C5 C6 1.378(9) . ?
C5 H5 0.9300 . ?
C6 H6 0.9300 . ?
C8 C9 1.527(8) . ?
C10 C11 1.524(9) . ?
C10 H10A 0.9700 . ?
C10 H10B 0.9700 . ?
C11 H11A 0.9700 . ?
C11 H11B 0.9700 . ?
C12 C13 1.401(8) . ?
C12 C17 1.401(9) . ?
C12 C18 1.508(8) . ?
C13 C14 1.383(8) . ?
C14 C15 1.390(9) . ?
C14 H14 0.9300 . ?
C15 C16 1.378(9) . ?
C15 H15 0.9300 . ?
C16 C17 1.370(9) . ?
C16 H16 0.9300 . ?
C17 H17 0.9300 . ?
C19 C20 1.527(8) . ?
C21 C22 1.502(8) . ?
C21 H21A 0.9700 . ?
C21 H21B 0.9700 . ?
C22 H22A 0.9700 . ?
C22 H22B 0.9700 . ?
C23 H23A 0.9300 . ?
C24 H24A 0.9600 . ?
C24 H24B 0.9600 . ?
C24 H24C 0.9600 . ?
C25 H25A 0.9600 . ?
C25 H25B 0.9600 . ?
C25 H25C 0.9600 . ?
C23' H23B 0.9300 . ?
C25' H25D 0.9600 . ?
C25' H25E 0.9600 . ?
C25' H25F 0.9600 . ?
C24' H24D 0.9600 . ?
C24' H24E 0.9600 . ?
C24' H24F 0.9600 . ?
C26 H26 0.9300 . ?
C27 H27A 0.9600 . ?
C27 H27B 0.9600 . ?
C27 H27C 0.9600 . ?
C28 H28A 0.9600 . ?
C28 H28B 0.9600 . ?
C28 H28C 0.9600 . ?
